data_7032867
loop_
_publ_author_name
'Nishikawa, Michihiro'
'Sawamura, Shota'
'Haraguchi, Aya'
'Morikubo, Jun'
'Takao, Koichiro'
'Tsubomura, Taro'

_publ_section_title
;
 Highly emissive copper(I) complexes bearing diimine and
 bis(diphenylphosphinomethyl)-2,2-dimethyl-1,3-dioxolane.
;
_journal_issue 1
_journal_name_full 'Dalton transactions (Cambridge, England : 2003)'
_journal_page_first 411
_journal_page_last 418
_journal_paper_doi 10.1039/c4dt03176h
_journal_volume 44
_journal_year 2015
_chemical_absolute_configuration ad
_chemical_formula_sum 'C46 H46 Cl2 Cu F6 N2 O2 P3'
_chemical_formula_weight 1000.2
_chemical_name_systematic
;
 ?
;
_space_group_IT_number 1
_symmetry_cell_setting triclinic
_symmetry_space_group_name_Hall 'P 1'
_symmetry_space_group_name_H-M 'P 1'
_atom_sites_solution_hydrogens geom
_atom_sites_solution_primary direct
_atom_sites_solution_secondary difmap
_audit_creation_date 2014-01-23T11:54:44-00:00
_audit_creation_method 'WinGX routine CIF_UPDATE'
_cell_angle_alpha 90.23(3)
_cell_angle_beta 90.84(3)
_cell_angle_gamma 112.89(3)
_cell_formula_units_Z 1
_cell_length_a 9.927(9)
_cell_length_b 11.073(10)
_cell_length_c 11.197(11)
_cell_measurement_reflns_used 2301
_cell_measurement_temperature 123(2)
_cell_measurement_theta_max 27.4835
_cell_measurement_theta_min 3.5247
_cell_volume 1133.7(18)
_computing_cell_refinement 'CrystalClear (Rigaku Corp., 2000)'
_computing_data_collection 'CrystalClear (Rigaku Corp., 2000)'
_computing_data_reduction 'CrystalClear (Rigaku Corp., 2000)'
_computing_structure_refinement 'SHELXL-97 (Sheldrick, 1997)'
_computing_structure_solution
;
        ????
;
_diffrn_ambient_temperature 123(2)
_diffrn_detector_area_resol_mean 28.5714
_diffrn_measured_fraction_theta_full 0.965
_diffrn_measured_fraction_theta_max 0.931
_diffrn_measurement_device
;
        Saturn70 CCD (4x4 bin mode)
;
_diffrn_measurement_method dtcell.ref
_diffrn_radiation_monochromator graphite
_diffrn_radiation_type MoK\a
_diffrn_radiation_wavelength 0.7107
_diffrn_reflns_av_R_equivalents 0.0432
_diffrn_reflns_av_unetI/netI 0.1073
_diffrn_reflns_limit_h_max 12
_diffrn_reflns_limit_h_min -12
_diffrn_reflns_limit_k_max 13
_diffrn_reflns_limit_k_min -14
_diffrn_reflns_limit_l_max 14
_diffrn_reflns_limit_l_min -14
_diffrn_reflns_number 10611
_diffrn_reflns_reduction_process 'Lp corrections applied'
_diffrn_reflns_theta_full 25
_diffrn_reflns_theta_max 27.46
_diffrn_reflns_theta_min 3.52
_exptl_absorpt_coefficient_mu 0.771
_exptl_absorpt_correction_T_max 1
_exptl_absorpt_correction_T_min 0.8056
_exptl_absorpt_correction_type multi-scan
_exptl_crystal_colour yellow
_exptl_crystal_density_diffrn 1.465
_exptl_crystal_density_method 'not measured'
_exptl_crystal_description Prism
_exptl_crystal_F_000 514
_exptl_crystal_size_max 0.7
_exptl_crystal_size_mid 0.5
_exptl_crystal_size_min 0.1
_refine_diff_density_max 0.564
_refine_diff_density_min -0.624
_refine_diff_density_rms 0.159
_refine_ls_abs_structure_details 'Flack H D (1983), Acta Cryst. A39, 876-881'
_refine_ls_abs_structure_Flack -0.014(16)
_refine_ls_extinction_method none
_refine_ls_goodness_of_fit_ref 1.032
_refine_ls_hydrogen_treatment constr
_refine_ls_matrix_type full
_refine_ls_number_parameters 559
_refine_ls_number_reflns 8089
_refine_ls_number_restraints 3
_refine_ls_restrained_S_all 1.032
_refine_ls_R_factor_all 0.0823
_refine_ls_R_factor_gt 0.0558
_refine_ls_shift/su_max 0.017
_refine_ls_shift/su_mean 0.001
_refine_ls_structure_factor_coef Fsqd
_refine_ls_weighting_details 'calc w=1/[\s^2^(Fo^2^)+(0.0571P)^2^+0.0000P] where P=(Fo^2^+2Fc^2^)/3'
_refine_ls_weighting_scheme calc
_refine_ls_wR_factor_ref 0.138
_reflns_number_gt 5952
_reflns_number_total 8089
_reflns_threshold_expression >2sigma(I)
_cod_data_source_file c4dt03176h2.cif
_cod_data_source_block auto
_cod_depositor_comments
;
The following automatic conversions were performed:

'_exptl_absorpt_correction_type' value 'Multi-scan' changed to
'multi-scan' according to
/usr/data/users/saulius/crontab/automatic-downloads/rss-feeds/RSC/lib/dictionaries/cif_core.dic
dictionary named 'cif_core.dic' version 2.4.2 from 2011-04-26.

Automatic conversion script
Id: cif_fix_values 2827 2014-09-09 07:05:25Z andrius 

 Adding full bibliography for 7032867--7032868.cif.
;
_cod_original_cell_volume 1133.6(18)
_cod_original_sg_symbol_H-M P1
_cod_database_code 7032867

loop_
_symmetry_equiv_pos_as_xyz
'x, y, z'

loop_
_atom_site_label
_atom_site_fract_x
_atom_site_fract_y
_atom_site_fract_z
_atom_site_U_iso_or_equiv
_atom_site_adp_type
_atom_site_calc_flag
_atom_site_refinement_flags
_atom_site_occupancy
_atom_site_type_symbol
Cu1 0.85713(6) 0.22418(6) 0.39440(6) 0.01837(19) Uani d . 1 Cu
P2 1.00363(16) 0.42690(14) 0.45006(14) 0.0164(3) Uani d . 1 P
P1 0.73179(16) 0.09558(14) 0.54438(14) 0.0161(3) Uani d . 1 P
P3 0.3441(2) 0.32205(19) 0.77484(18) 0.0349(5) Uani d . 1 P
Cl1 0.3059(2) 0.7938(2) 0.76093(18) 0.0443(5) Uani d . 1 Cl
Cl2 0.2137(3) 0.7736(2) 1.00911(19) 0.0584(6) Uani d . 1 Cl
F2 0.5030(5) 0.3863(4) 0.7223(4) 0.0507(12) Uani d . 1 F
F3 0.3590(5) 0.1847(4) 0.7828(4) 0.0546(13) Uani d . 1 F
F4 0.2750(5) 0.2852(4) 0.6431(4) 0.0499(12) Uani d . 1 F
O2 0.7695(5) 0.3040(4) 0.8475(4) 0.0232(10) Uani d . 1 O
F1 0.4085(5) 0.3589(5) 0.9077(4) 0.0538(13) Uani d . 1 F
O1 0.9522(5) 0.4978(4) 0.7954(4) 0.0215(10) Uani d . 1 O
F6 0.3271(6) 0.4605(4) 0.7658(4) 0.0589(15) Uani d . 1 F
F5 0.1819(5) 0.2574(5) 0.8253(4) 0.0602(14) Uani d . 1 F
C31 0.8634(7) 0.6612(6) 0.2431(6) 0.0229(15) Uani d . 1 C
H31 0.8388 0.6634 0.161 0.027 Uiso calc R 1 H
N2 0.9263(5) 0.1319(5) 0.2612(4) 0.0186(12) Uani d . 1 N
C7 0.6303(8) 0.0310(6) -0.0275(6) 0.0288(17) Uani d . 1 C
H7 0.561 0.0061 -0.0917 0.035 Uiso calc R 1 H
C6 0.7091(7) 0.1375(6) 0.1678(5) 0.0177(13) Uani d . 1 C
C34 1.3160(7) 0.5431(6) 0.4532(6) 0.0222(15) Uani d . 1 C
H34 1.3129 0.5583 0.5365 0.027 Uiso calc R 1 H
C43 0.8681(7) 0.4263(6) 0.8943(5) 0.0231(14) Uani d . 1 C
C28 0.9397(7) 0.6546(6) 0.4801(6) 0.0229(14) Uani d . 1 C
H28 0.9669 0.6546 0.5618 0.027 Uiso calc R 1 H
N1 0.6969(5) 0.2064(5) 0.2654(4) 0.0188(11) Uani d . 1 N
C29 0.8950(7) 0.7526(6) 0.4391(6) 0.0195(14) Uani d . 1 C
H29 0.8904 0.8168 0.4936 0.023 Uiso calc R 1 H
C20 0.5392(7) -0.0724(6) 0.3798(6) 0.0200(14) Uani d . 1 C
H20 0.6263 -0.0709 0.3446 0.024 Uiso calc R 1 H
C32 0.9052(7) 0.5613(6) 0.2846(6) 0.0210(14) Uani d . 1 C
H32 0.9065 0.4954 0.2306 0.025 Uiso calc R 1 H
C27 0.9450(6) 0.5575(5) 0.4043(5) 0.0151(12) Uani d . 1 C
C41 0.8995(7) 0.4205(6) 0.6885(5) 0.0169(13) Uani d . 1 C
H41 0.8257 0.4465 0.6462 0.02 Uiso calc R 1 H
C40 0.8265(7) 0.2802(6) 0.7368(5) 0.0212(14) Uani d . 1 C
H40 0.9001 0.2404 0.7508 0.025 Uiso calc R 1 H
C42 1.0377(6) 0.4523(6) 0.6110(5) 0.0188(13) Uani d . 1 C
H42A 1.0903 0.3974 0.6384 0.023 Uiso calc R 1 H
H42B 1.1034 0.545 0.6255 0.023 Uiso calc R 1 H
C17 0.2856(7) -0.0806(6) 0.4815(6) 0.0240(15) Uani d . 1 C
H17 0.1976 -0.0853 0.5174 0.029 Uiso calc R 1 H
C33 1.1855(7) 0.4825(6) 0.3886(5) 0.0188(14) Uani d . 1 C
C36 1.4575(7) 0.5632(7) 0.2752(6) 0.0279(16) Uani d . 1 C
H36 1.5488 0.5929 0.2361 0.034 Uiso calc R 1 H
C39 0.6927(7) 0.1858(6) 0.6695(5) 0.0192(14) Uani d . 1 C
H39A 0.6365 0.2357 0.6378 0.023 Uiso calc R 1 H
H39B 0.6297 0.1213 0.7268 0.023 Uiso calc R 1 H
C1 0.5684(8) 0.3125(6) 0.3811(6) 0.0265(16) Uani d . 1 C
H1A 0.6472 0.3195 0.4379 0.04 Uiso calc R 1 H
H1B 0.4737 0.2623 0.417 0.04 Uiso calc R 1 H
H1C 0.5741 0.4004 0.3612 0.04 Uiso calc R 1 H
C16 0.4198(7) -0.0089(6) 0.5358(6) 0.0225(15) Uani d . 1 C
H16 0.4235 0.0375 0.6082 0.027 Uiso calc R 1 H
C14 1.1417(7) 0.1373(7) 0.3677(6) 0.0294(16) Uani d . 1 C
H14A 1.1031 0.1813 0.426 0.044 Uiso calc R 1 H
H14B 1.2405 0.1962 0.3455 0.044 Uiso calc R 1 H
H14C 1.145 0.0576 0.4029 0.044 Uiso calc R 1 H
C21 0.7907(6) -0.0206(6) 0.6235(5) 0.0155(12) Uani d . 1 C
C25 0.9863(7) -0.0663(6) 0.7224(5) 0.0233(14) Uani d . 1 C
H25 1.086 -0.0383 0.7467 0.028 Uiso calc R 1 H
C35 1.4535(7) 0.5823(6) 0.3969(7) 0.0261(16) Uani d . 1 C
H35 1.5417 0.6212 0.4423 0.031 Uiso calc R 1 H
C8 0.8313(6) 0.0992(6) 0.1638(6) 0.0179(13) Uani d . 1 C
C19 0.4066(7) -0.1430(6) 0.3237(6) 0.0239(15) Uani d . 1 C
H19 0.4029 -0.189 0.2511 0.029 Uiso calc R 1 H
C26 0.9365(7) 0.0196(6) 0.6600(5) 0.0208(14) Uani d . 1 C
H26 1.0034 0.1058 0.6427 0.025 Uiso calc R 1 H
C12 1.0735(7) 0.0378(6) 0.1611(6) 0.0274(15) Uani d . 1 C
H12 1.159 0.0188 0.1612 0.033 Uiso calc R 1 H
C2 0.5839(7) 0.2443(6) 0.2702(6) 0.0224(14) Uani d . 1 C
C22 0.6927(7) -0.1473(6) 0.6528(5) 0.0215(14) Uani d . 1 C
H22 0.5922 -0.175 0.631 0.026 Uiso calc R 1 H
C30 0.8577(6) 0.7573(6) 0.3214(6) 0.0195(14) Uani d . 1 C
H30 0.8286 0.8246 0.2936 0.023 Uiso calc R 1 H
C3 0.4828(8) 0.2196(7) 0.1724(6) 0.0313(17) Uani d . 1 C
H3 0.4069 0.2516 0.1753 0.038 Uiso calc R 1 H
C24 0.8877(8) -0.1923(7) 0.7480(6) 0.0292(16) Uani d . 1 C
H24 0.9207 -0.2508 0.7892 0.035 Uiso calc R 1 H
C11 0.9808(8) 0.0024(7) 0.0658(6) 0.0309(16) Uani d . 1 C
H11 1.0008 -0.0416 -0.0004 0.037 Uiso calc R 1 H
C5 0.6091(7) 0.1042(6) 0.0706(5) 0.0220(14) Uani d . 1 C
C4 0.4946(7) 0.1499(6) 0.0741(6) 0.0277(16) Uani d . 1 C
H4 0.4266 0.1327 0.0092 0.033 Uiso calc R 1 H
C38 1.1953(7) 0.4626(6) 0.2652(6) 0.0237(15) Uani d . 1 C
H38 1.1082 0.4218 0.2188 0.028 Uiso calc R 1 H
C10 0.8531(8) 0.0313(7) 0.0646(6) 0.0284(17) Uani d . 1 C
C18 0.2813(7) -0.1457(6) 0.3738(6) 0.0202(14) Uani d . 1 C
H18 0.1898 -0.1926 0.335 0.024 Uiso calc R 1 H
C23 0.7417(8) -0.2334(6) 0.7140(6) 0.0273(16) Uani d . 1 C
H23 0.6751 -0.3196 0.732 0.033 Uiso calc R 1 H
C15 0.5496(7) -0.0040(6) 0.4851(6) 0.0186(13) Uani d . 1 C
C45 0.9739(8) 0.4042(7) 0.9851(6) 0.0313(16) Uani d . 1 C
H45A 0.9188 0.3555 1.0534 0.047 Uiso calc R 1 H
H45B 1.0461 0.4891 1.0127 0.047 Uiso calc R 1 H
H45C 1.0242 0.3539 0.9471 0.047 Uiso calc R 1 H
C9 0.7463(8) -0.0039(7) -0.0313(6) 0.0308(17) Uani d . 1 C
H9 0.7576 -0.0521 -0.0981 0.037 Uiso calc R 1 H
C13 1.0452(7) 0.1020(6) 0.2595(6) 0.0201(14) Uani d . 1 C
C44 0.7802(8) 0.4985(7) 0.9472(7) 0.0339(18) Uani d . 1 C
H44A 0.7237 0.4488 1.0144 0.051 Uiso calc R 1 H
H44B 0.7133 0.5078 0.886 0.051 Uiso calc R 1 H
H44C 0.8468 0.5855 0.9752 0.051 Uiso calc R 1 H
C37 1.3295(7) 0.5014(7) 0.2100(6) 0.0298(17) Uani d . 1 C
H37 1.3334 0.4853 0.127 0.036 Uiso calc R 1 H
C100 0.2824(9) 0.7039(8) 0.8945(7) 0.0412(19) Uani d . 1 C
H10A 0.3774 0.7024 0.9208 0.049 Uiso calc R 1 H
H10B 0.2136 0.6123 0.8795 0.049 Uiso calc R 1 H

loop_
_atom_site_aniso_label
_atom_site_aniso_U_11
_atom_site_aniso_U_22
_atom_site_aniso_U_33
_atom_site_aniso_U_12
_atom_site_aniso_U_13
_atom_site_aniso_U_23
Cu1 0.0202(4) 0.0158(4) 0.0188(4) 0.0067(3) -0.0021(3) -0.0026(3)
P2 0.0192(8) 0.0128(7) 0.0160(8) 0.0050(6) -0.0009(6) -0.0021(6)
P1 0.0172(8) 0.0129(8) 0.0171(8) 0.0047(6) -0.0007(6) -0.0031(6)
P3 0.0323(11) 0.0393(11) 0.0392(11) 0.0209(9) -0.0138(9) -0.0089(9)
Cl1 0.0433(12) 0.0426(12) 0.0383(11) 0.0070(9) 0.0032(9) 0.0118(9)
Cl2 0.0772(16) 0.0450(12) 0.0390(12) 0.0085(11) 0.0040(11) -0.0091(10)
F2 0.038(3) 0.054(3) 0.057(3) 0.014(2) -0.006(2) -0.001(2)
F3 0.070(3) 0.042(3) 0.063(3) 0.034(3) -0.004(3) 0.002(2)
F4 0.055(3) 0.053(3) 0.045(3) 0.026(2) -0.024(2) -0.012(2)
O2 0.028(2) 0.021(2) 0.016(2) 0.004(2) 0.0042(19) -0.0041(19)
F1 0.057(3) 0.065(3) 0.044(3) 0.029(3) -0.022(2) -0.012(2)
O1 0.031(3) 0.019(2) 0.009(2) 0.0035(19) 0.0039(18) -0.0035(18)
F6 0.076(4) 0.050(3) 0.066(3) 0.043(3) -0.032(3) -0.020(3)
F5 0.039(3) 0.073(3) 0.067(3) 0.020(3) 0.000(2) -0.023(3)
C31 0.022(3) 0.029(4) 0.022(3) 0.015(3) -0.008(3) 0.000(3)
N2 0.018(3) 0.018(3) 0.018(3) 0.006(2) 0.001(2) 0.002(2)
C7 0.036(4) 0.024(4) 0.015(3) -0.001(3) -0.005(3) -0.004(3)
C6 0.026(3) 0.012(3) 0.015(3) 0.007(3) -0.002(3) -0.001(2)
C34 0.023(3) 0.016(3) 0.028(4) 0.008(3) -0.003(3) -0.001(3)
C43 0.028(4) 0.021(3) 0.014(3) 0.003(3) 0.003(3) -0.004(3)
C28 0.022(3) 0.022(3) 0.021(3) 0.004(3) -0.005(3) -0.001(3)
N1 0.018(3) 0.015(3) 0.024(3) 0.006(2) -0.002(2) 0.000(2)
C29 0.028(4) 0.010(3) 0.021(3) 0.007(3) 0.002(3) -0.003(3)
C20 0.022(3) 0.013(3) 0.024(3) 0.007(3) -0.002(3) 0.002(3)
C32 0.022(3) 0.021(3) 0.021(3) 0.009(3) 0.001(3) -0.005(3)
C27 0.015(3) 0.015(3) 0.012(3) 0.003(2) -0.003(2) -0.003(2)
C41 0.030(4) 0.012(3) 0.009(3) 0.007(3) -0.001(3) -0.001(2)
C40 0.022(3) 0.022(3) 0.019(3) 0.008(3) -0.006(3) -0.002(3)
C42 0.018(3) 0.016(3) 0.019(3) 0.003(2) -0.003(2) -0.002(3)
C17 0.015(3) 0.022(3) 0.035(4) 0.007(3) -0.001(3) -0.003(3)
C33 0.031(4) 0.013(3) 0.015(3) 0.012(3) -0.005(3) -0.001(3)
C36 0.023(4) 0.025(4) 0.040(4) 0.014(3) 0.009(3) 0.006(3)
C39 0.027(3) 0.013(3) 0.017(3) 0.008(3) 0.001(3) -0.001(3)
C1 0.034(4) 0.020(3) 0.029(4) 0.015(3) 0.000(3) 0.001(3)
C16 0.024(4) 0.016(3) 0.027(4) 0.007(3) 0.001(3) -0.009(3)
C14 0.026(4) 0.033(4) 0.035(4) 0.018(3) 0.001(3) 0.001(3)
C21 0.021(3) 0.018(3) 0.011(3) 0.011(3) 0.003(2) 0.000(2)
C25 0.033(4) 0.024(3) 0.017(3) 0.016(3) -0.006(3) -0.011(3)
C35 0.013(3) 0.018(3) 0.046(5) 0.005(3) 0.000(3) 0.007(3)
C8 0.018(3) 0.014(3) 0.022(3) 0.006(2) 0.005(3) 0.004(3)
C19 0.029(4) 0.026(4) 0.019(3) 0.014(3) -0.008(3) 0.001(3)
C26 0.024(3) 0.025(3) 0.020(3) 0.017(3) -0.006(3) -0.002(3)
C12 0.025(4) 0.031(4) 0.030(4) 0.015(3) 0.005(3) -0.002(3)
C2 0.020(3) 0.016(3) 0.028(4) 0.004(3) -0.004(3) 0.004(3)
C22 0.026(3) 0.019(3) 0.021(3) 0.009(3) -0.003(3) -0.003(3)
C30 0.015(3) 0.019(3) 0.026(4) 0.009(3) 0.001(3) -0.002(3)
C3 0.029(4) 0.034(4) 0.029(4) 0.010(3) -0.008(3) 0.008(3)
C24 0.041(4) 0.033(4) 0.026(4) 0.028(3) -0.004(3) -0.006(3)
C11 0.036(4) 0.034(4) 0.025(4) 0.015(3) 0.012(3) -0.005(3)
C5 0.026(3) 0.021(3) 0.013(3) 0.003(3) 0.001(3) 0.004(3)
C4 0.025(4) 0.027(4) 0.025(4) 0.004(3) -0.008(3) 0.010(3)
C38 0.019(3) 0.024(3) 0.026(4) 0.006(3) -0.002(3) -0.004(3)
C10 0.045(5) 0.022(4) 0.016(3) 0.011(3) 0.004(3) 0.001(3)
C18 0.013(3) 0.022(3) 0.025(4) 0.006(3) -0.005(3) 0.005(3)
C23 0.050(5) 0.012(3) 0.024(4) 0.016(3) 0.013(3) 0.006(3)
C15 0.021(3) 0.014(3) 0.025(3) 0.012(3) -0.002(3) 0.000(3)
C45 0.035(4) 0.030(4) 0.021(4) 0.004(3) -0.003(3) 0.005(3)
C9 0.038(4) 0.030(4) 0.016(4) 0.005(3) -0.003(3) -0.002(3)
C13 0.026(3) 0.015(3) 0.024(3) 0.012(3) 0.003(3) 0.003(3)
C44 0.045(5) 0.021(4) 0.035(4) 0.013(3) 0.007(4) -0.005(3)
C37 0.033(4) 0.031(4) 0.031(4) 0.017(3) 0.008(3) 0.004(3)
C100 0.042(5) 0.048(5) 0.034(4) 0.018(4) 0.009(4) 0.015(4)

loop_
_atom_type_symbol
_atom_type_description
_atom_type_scat_dispersion_real
_atom_type_scat_dispersion_imag
_atom_type_scat_source
C C 0.0033 0.0016 'International Tables Vol C Tables 4.2.6.8 and 6.1.1.4'
H H 0 0 'International Tables Vol C Tables 4.2.6.8 and 6.1.1.4'
N N 0.0061 0.0033 'International Tables Vol C Tables 4.2.6.8 and 6.1.1.4'
O O 0.0106 0.006 'International Tables Vol C Tables 4.2.6.8 and 6.1.1.4'
F F 0.0171 0.0103 'International Tables Vol C Tables 4.2.6.8 and 6.1.1.4'
P P 0.1023 0.0942 'International Tables Vol C Tables 4.2.6.8 and 6.1.1.4'
Cl Cl 0.1484 0.1585 'International Tables Vol C Tables 4.2.6.8 and 6.1.1.4'
Cu Cu 0.3201 1.2651 'International Tables Vol C Tables 4.2.6.8 and 6.1.1.4'

loop_
_geom_angle_atom_site_label_1
_geom_angle_atom_site_label_2
_geom_angle_atom_site_label_3
_geom_angle
N2 Cu1 N1 81.3(2)
N2 Cu1 P2 118.49(15)
N1 Cu1 P2 116.82(15)
N2 Cu1 P1 116.13(16)
N1 Cu1 P1 103.99(16)
P2 Cu1 P1 114.71(8)
C33 P2 C42 103.6(3)
C33 P2 C27 101.7(3)
C42 P2 C27 104.4(3)
C33 P2 Cu1 114.2(2)
C42 P2 Cu1 115.2(2)
C27 P2 Cu1 116.0(2)
C15 P1 C21 104.7(3)
C15 P1 C39 102.9(3)
C21 P1 C39 101.8(3)
C15 P1 Cu1 107.0(2)
C21 P1 Cu1 123.9(2)
C39 P1 Cu1 114.3(2)
F2 P3 F3 90.3(3)
F2 P3 F5 178.8(3)
F3 P3 F5 90.1(3)
F2 P3 F1 90.8(3)
F3 P3 F1 90.8(3)
F5 P3 F1 90.3(3)
F2 P3 F4 90.7(3)
F3 P3 F4 90.0(3)
F5 P3 F4 88.1(3)
F1 P3 F4 178.3(3)
F2 P3 F6 90.1(3)
F3 P3 F6 179.3(3)
F5 P3 F6 89.5(3)
F1 P3 F6 89.8(3)
F4 P3 F6 89.5(2)
C43 O2 C40 107.9(4)
C43 O1 C41 108.5(4)
C30 C31 C32 120.5(6)
C30 C31 H31 119.8
C32 C31 H31 119.8
C13 N2 C8 119.3(5)
C13 N2 Cu1 129.1(4)
C8 N2 Cu1 111.6(4)
C9 C7 C5 121.7(6)
C9 C7 H7 119.2
C5 C7 H7 119.2
N1 C6 C5 123.2(6)
N1 C6 C8 118.0(5)
C5 C6 C8 118.8(5)
C33 C34 C35 121.3(6)
C33 C34 H34 119.4
C35 C34 H34 119.4
O2 C43 O1 106.6(5)
O2 C43 C44 108.6(5)
O1 C43 C44 110.4(5)
O2 C43 C45 109.8(5)
O1 C43 C45 108.0(5)
C44 C43 C45 113.1(5)
C27 C28 C29 121.4(6)
C27 C28 H28 119.3
C29 C28 H28 119.3
C2 N1 C6 118.8(5)
C2 N1 Cu1 129.4(4)
C6 N1 Cu1 111.6(4)
C30 C29 C28 120.9(6)
C30 C29 H29 119.5
C28 C29 H29 119.5
C15 C20 C19 122.4(6)
C15 C20 H20 118.8
C19 C20 H20 118.8
C31 C32 C27 120.9(6)
C31 C32 H32 119.6
C27 C32 H32 119.6
C28 C27 C32 117.6(6)
C28 C27 P2 124.3(4)
C32 C27 P2 118.0(4)
O1 C41 C40 102.8(4)
O1 C41 C42 104.6(5)
C40 C41 C42 117.6(5)
O1 C41 H41 110.4
C40 C41 H41 110.4
C42 C41 H41 110.4
O2 C40 C39 104.0(5)
O2 C40 C41 101.2(5)
C39 C40 C41 117.5(5)
O2 C40 H40 111.1
C39 C40 H40 111.1
C41 C40 H40 111.1
C41 C42 P2 115.6(4)
C41 C42 H42A 108.4
P2 C42 H42A 108.4
C41 C42 H42B 108.4
P2 C42 H42B 108.4
H42A C42 H42B 107.4
C16 C17 C18 119.3(6)
C16 C17 H17 120.4
C18 C17 H17 120.4
C34 C33 C38 117.4(6)
C34 C33 P2 125.5(5)
C38 C33 P2 117.1(5)
C35 C36 C37 120.4(6)
C35 C36 H36 119.8
C37 C36 H36 119.8
C40 C39 P1 115.2(4)
C40 C39 H39A 108.5
P1 C39 H39A 108.5
C40 C39 H39B 108.5
P1 C39 H39B 108.5
H39A C39 H39B 107.5
C2 C1 H1A 109.5
C2 C1 H1B 109.5
H1A C1 H1B 109.5
C2 C1 H1C 109.5
H1A C1 H1C 109.5
H1B C1 H1C 109.5
C17 C16 C15 120.7(6)
C17 C16 H16 119.6
C15 C16 H16 119.6
C13 C14 H14A 109.5
C13 C14 H14B 109.5
H14A C14 H14B 109.5
C13 C14 H14C 109.5
H14A C14 H14C 109.5
H14B C14 H14C 109.5
C26 C21 C22 118.6(5)
C26 C21 P1 119.0(4)
C22 C21 P1 122.3(5)
C24 C25 C26 119.3(6)
C24 C25 H25 120.4
C26 C25 H25 120.4
C36 C35 C34 119.2(6)
C36 C35 H35 120.4
C34 C35 H35 120.4
N2 C8 C10 121.6(6)
N2 C8 C6 117.3(5)
C10 C8 C6 121.1(6)
C18 C19 C20 119.1(6)
C18 C19 H19 120.4
C20 C19 H19 120.4
C21 C26 C25 120.9(6)
C21 C26 H26 119.5
C25 C26 H26 119.5
C11 C12 C13 120.8(6)
C11 C12 H12 119.6
C13 C12 H12 119.6
N1 C2 C3 120.8(6)
N1 C2 C1 117.7(6)
C3 C2 C1 121.5(6)
C23 C22 C21 120.7(6)
C23 C22 H22 119.7
C21 C22 H22 119.7
C29 C30 C31 118.7(6)
C29 C30 H30 120.7
C31 C30 H30 120.7
C4 C3 C2 120.4(7)
C4 C3 H3 119.8
C2 C3 H3 119.8
C23 C24 C25 120.7(6)
C23 C24 H24 119.6
C25 C24 H24 119.6
C12 C11 C10 119.9(6)
C12 C11 H11 120.1
C10 C11 H11 120.1
C4 C5 C6 117.4(6)
C4 C5 C7 123.3(6)
C6 C5 C7 119.3(6)
C3 C4 C5 119.1(6)
C3 C4 H4 120.4
C5 C4 H4 120.4
C37 C38 C33 121.3(6)
C37 C38 H38 119.3
C33 C38 H38 119.3
C8 C10 C11 117.3(6)
C8 C10 C9 118.4(7)
C11 C10 C9 124.3(6)
C19 C18 C17 120.8(6)
C19 C18 H18 119.6
C17 C18 H18 119.6
C24 C23 C22 119.8(6)
C24 C23 H23 120.1
C22 C23 H23 120.1
C20 C15 C16 117.7(6)
C20 C15 P1 118.1(5)
C16 C15 P1 124.0(5)
C43 C45 H45A 109.5
C43 C45 H45B 109.5
H45A C45 H45B 109.5
C43 C45 H45C 109.5
H45A C45 H45C 109.5
H45B C45 H45C 109.5
C7 C9 C10 120.7(7)
C7 C9 H9 119.6
C10 C9 H9 119.6
N2 C13 C12 120.9(6)
N2 C13 C14 116.9(6)
C12 C13 C14 122.2(6)
C43 C44 H44A 109.5
C43 C44 H44B 109.5
H44A C44 H44B 109.5
C43 C44 H44C 109.5
H44A C44 H44C 109.5
H44B C44 H44C 109.5
C38 C37 C36 120.3(7)
C38 C37 H37 119.8
C36 C37 H37 119.8
Cl1 C100 Cl2 111.3(4)
Cl1 C100 H10A 109.4
Cl2 C100 H10A 109.4
Cl1 C100 H10B 109.4
Cl2 C100 H10B 109.4
H10A C100 H10B 108

loop_
_geom_bond_atom_site_label_1
_geom_bond_atom_site_label_2
_geom_bond_distance
Cu1 N2 2.075(5)
Cu1 N1 2.084(5)
Cu1 P2 2.228(2)
Cu1 P1 2.258(2)
P2 C33 1.813(7)
P2 C42 1.828(6)
P2 C27 1.829(6)
P1 C15 1.826(6)
P1 C21 1.833(6)
P1 C39 1.849(6)
P3 F2 1.581(5)
P3 F3 1.587(5)
P3 F5 1.599(5)
P3 F1 1.598(5)
P3 F4 1.600(5)
P3 F6 1.609(5)
Cl1 C100 1.768(8)
Cl2 C100 1.770(8)
O2 C43 1.419(7)
O2 C40 1.435(8)
O1 C43 1.439(7)
O1 C41 1.437(7)
C31 C30 1.395(9)
C31 C32 1.402(9)
C31 H31 0.95
N2 C13 1.344(8)
N2 C8 1.383(8)
C7 C9 1.351(10)
C7 C5 1.429(9)
C7 H7 0.95
C6 N1 1.365(7)
C6 C5 1.409(8)
C6 C8 1.434(8)
C34 C33 1.395(8)
C34 C35 1.419(9)
C34 H34 0.95
C43 C44 1.518(9)
C43 C45 1.539(9)
C28 C27 1.384(8)
C28 C29 1.400(8)
C28 H28 0.95
N1 C2 1.343(8)
C29 C30 1.370(8)
C29 H29 0.95
C20 C15 1.379(9)
C20 C19 1.382(9)
C20 H20 0.95
C32 C27 1.398(8)
C32 H32 0.95
C41 C40 1.540(8)
C41 C42 1.556(9)
C41 H41 1
C40 C39 1.520(8)
C40 H40 1
C42 H42A 0.99
C42 H42B 0.99
C17 C16 1.387(9)
C17 C18 1.394(9)
C17 H17 0.95
C33 C38 1.410(9)
C36 C35 1.381(10)
C36 C37 1.382(10)
C36 H36 0.95
C39 H39A 0.99
C39 H39B 0.99
C1 C2 1.491(9)
C1 H1A 0.98
C1 H1B 0.98
C1 H1C 0.98
C16 C15 1.397(9)
C16 H16 0.95
C14 C13 1.486(9)
C14 H14A 0.98
C14 H14B 0.98
C14 H14C 0.98
C21 C26 1.393(8)
C21 C22 1.405(8)
C25 C24 1.391(9)
C25 C26 1.414(8)
C25 H25 0.95
C35 H35 0.95
C8 C10 1.404(9)
C19 C18 1.362(9)
C19 H19 0.95
C26 H26 0.95
C12 C11 1.352(9)
C12 C13 1.399(9)
C12 H12 0.95
C2 C3 1.426(9)
C22 C23 1.405(9)
C22 H22 0.95
C30 H30 0.95
C3 C4 1.375(10)
C3 H3 0.95
C24 C23 1.386(10)
C24 H24 0.95
C11 C10 1.422(10)
C11 H11 0.95
C5 C4 1.414(9)
C4 H4 0.95
C38 C37 1.386(9)
C38 H38 0.95
C10 C9 1.439(9)
C18 H18 0.95
C23 H23 0.95
C45 H45A 0.98
C45 H45B 0.98
C45 H45C 0.98
C9 H9 0.95
C44 H44A 0.98
C44 H44B 0.98
C44 H44C 0.98
C37 H37 0.95
C100 H10A 0.99
C100 H10B 0.99

loop_
_geom_torsion_atom_site_label_1
_geom_torsion_atom_site_label_2
_geom_torsion_atom_site_label_3
_geom_torsion_atom_site_label_4
_geom_torsion
N2 Cu1 P2 C33 -9.6(3)
N1 Cu1 P2 C33 -104.2(3)
P1 Cu1 P2 C33 133.7(2)
N2 Cu1 P2 C42 -129.4(3)
N1 Cu1 P2 C42 136.0(3)
P1 Cu1 P2 C42 13.9(2)
N2 Cu1 P2 C27 108.3(3)
N1 Cu1 P2 C27 13.6(3)
P1 Cu1 P2 C27 -108.5(2)
N2 Cu1 P1 C15 -74.0(3)
N1 Cu1 P1 C15 13.0(2)
P2 Cu1 P1 C15 141.8(2)
N2 Cu1 P1 C21 47.7(3)
N1 Cu1 P1 C21 134.8(3)
P2 Cu1 P1 C21 -96.4(2)
N2 Cu1 P1 C39 172.8(3)
N1 Cu1 P1 C39 -100.1(3)
P2 Cu1 P1 C39 28.7(2)
N1 Cu1 N2 C13 176.2(5)
P2 Cu1 N2 C13 60.4(5)
P1 Cu1 N2 C13 -82.4(5)
N1 Cu1 N2 C8 -4.0(4)
P2 Cu1 N2 C8 -119.8(4)
P1 Cu1 N2 C8 97.4(4)
C40 O2 C43 O1 21.0(6)
C40 O2 C43 C44 140.0(5)
C40 O2 C43 C45 -95.8(6)
C41 O1 C43 O2 2.5(6)
C41 O1 C43 C44 -115.3(6)
C41 O1 C43 C45 120.5(5)
C5 C6 N1 C2 0.4(8)
C8 C6 N1 C2 179.4(5)
C5 C6 N1 Cu1 175.9(4)
C8 C6 N1 Cu1 -5.1(6)
N2 Cu1 N1 C2 179.8(5)
P2 Cu1 N1 C2 -62.6(5)
P1 Cu1 N1 C2 64.9(5)
N2 Cu1 N1 C6 4.9(4)
P2 Cu1 N1 C6 122.5(4)
P1 Cu1 N1 C6 -110.0(4)
C27 C28 C29 C30 -1.4(9)
C30 C31 C32 C27 -1.4(9)
C29 C28 C27 C32 0.5(9)
C29 C28 C27 P2 179.4(5)
C31 C32 C27 C28 0.8(9)
C31 C32 C27 P2 -178.1(5)
C33 P2 C27 C28 -104.1(5)
C42 P2 C27 C28 3.4(6)
Cu1 P2 C27 C28 131.3(5)
C33 P2 C27 C32 74.7(5)
C42 P2 C27 C32 -177.7(5)
Cu1 P2 C27 C32 -49.8(5)
C43 O1 C41 C40 -22.8(6)
C43 O1 C41 C42 -146.2(5)
C43 O2 C40 C39 -156.4(5)
C43 O2 C40 C41 -34.1(6)
O1 C41 C40 O2 34.2(6)
C42 C41 C40 O2 148.5(5)
O1 C41 C40 C39 146.6(5)
C42 C41 C40 C39 -99.1(7)
O1 C41 C42 P2 -155.8(4)
C40 C41 C42 P2 91.0(6)
C33 P2 C42 C41 176.5(4)
C27 P2 C42 C41 70.4(5)
Cu1 P2 C42 C41 -58.0(5)
C35 C34 C33 C38 -0.4(9)
C35 C34 C33 P2 179.5(5)
C42 P2 C33 C34 -6.2(6)
C27 P2 C33 C34 101.9(5)
Cu1 P2 C33 C34 -132.3(5)
C42 P2 C33 C38 173.7(5)
C27 P2 C33 C38 -78.2(5)
Cu1 P2 C33 C38 47.6(5)
O2 C40 C39 P1 -162.2(4)
C41 C40 C39 P1 87.0(6)
C15 P1 C39 C40 -179.3(4)
C21 P1 C39 C40 72.4(5)
Cu1 P1 C39 C40 -63.6(5)
C18 C17 C16 C15 -1.6(9)
C15 P1 C21 C26 167.9(5)
C39 P1 C21 C26 -85.2(5)
Cu1 P1 C21 C26 45.2(5)
C15 P1 C21 C22 -14.6(6)
C39 P1 C21 C22 92.3(5)
Cu1 P1 C21 C22 -137.4(4)
C37 C36 C35 C34 -2.9(10)
C33 C34 C35 C36 1.8(9)
C13 N2 C8 C10 2.3(8)
Cu1 N2 C8 C10 -177.5(5)
C13 N2 C8 C6 -177.7(5)
Cu1 N2 C8 C6 2.5(6)
N1 C6 C8 N2 1.8(8)
C5 C6 C8 N2 -179.2(5)
N1 C6 C8 C10 -178.2(6)
C5 C6 C8 C10 0.9(8)
C15 C20 C19 C18 -0.1(9)
C22 C21 C26 C25 1.7(9)
P1 C21 C26 C25 179.3(4)
C24 C25 C26 C21 -0.3(9)
C6 N1 C2 C3 -3.5(8)
Cu1 N1 C2 C3 -178.2(4)
C6 N1 C2 C1 176.4(5)
Cu1 N1 C2 C1 1.8(8)
C26 C21 C22 C23 -2.2(9)
P1 C21 C22 C23 -179.7(5)
C28 C29 C30 C31 0.8(9)
C32 C31 C30 C29 0.6(9)
N1 C2 C3 C4 3.8(10)
C1 C2 C3 C4 -176.2(6)
C26 C25 C24 C23 -0.7(9)
C13 C12 C11 C10 0.4(10)
N1 C6 C5 C4 2.6(8)
C8 C6 C5 C4 -176.4(6)
N1 C6 C5 C7 -179.6(6)
C8 C6 C5 C7 1.4(8)
C9 C7 C5 C4 175.6(6)
C9 C7 C5 C6 -2.0(9)
C2 C3 C4 C5 -0.7(10)
C6 C5 C4 C3 -2.4(9)
C7 C5 C4 C3 180.0(6)
C34 C33 C38 C37 0.1(9)
P2 C33 C38 C37 -179.8(5)
N2 C8 C10 C11 -2.8(9)
C6 C8 C10 C11 177.2(6)
N2 C8 C10 C9 177.6(6)
C6 C8 C10 C9 -2.5(9)
C12 C11 C10 C8 1.4(10)
C12 C11 C10 C9 -179.0(7)
C20 C19 C18 C17 -1.3(9)
C16 C17 C18 C19 2.1(9)
C25 C24 C23 C22 0.2(10)
C21 C22 C23 C24 1.3(9)
C19 C20 C15 C16 0.7(9)
C19 C20 C15 P1 -175.4(5)
C17 C16 C15 C20 0.2(9)
C17 C16 C15 P1 176.0(5)
C21 P1 C15 C20 -82.0(5)
C39 P1 C15 C20 171.9(5)
Cu1 P1 C15 C20 51.1(5)
C21 P1 C15 C16 102.2(6)
C39 P1 C15 C16 -3.9(6)
Cu1 P1 C15 C16 -124.6(5)
C5 C7 C9 C10 0.4(10)
C8 C10 C9 C7 1.8(10)
C11 C10 C9 C7 -177.8(7)
C8 N2 C13 C12 -0.4(9)
Cu1 N2 C13 C12 179.4(4)
C8 N2 C13 C14 -178.9(5)
Cu1 N2 C13 C14 0.9(8)
C11 C12 C13 N2 -1.0(10)
C11 C12 C13 C14 177.4(6)
C33 C38 C37 C36 -1.3(10)
C35 C36 C37 C38 2.7(10)
